data_4501299
loop_
_publ_author_name
'Hara, Satomi'
'Houjou, Hirohiko'
'Yoshikawa, Isao'
'Araki, Koji'

_publ_section_title
;
 Relation between Crystal Packing and Optical Anisotropy for Schiff
 Base-Nickel Complexes that Form Various Ladder-like Hydrogen-Bonding
 Networks
;
_journal_issue 11
_journal_name_full 'Crystal Growth &amp; Design'
_journal_page_first 5113
_journal_paper_doi 10.1021/cg201013v
_journal_volume 11
_journal_year 2011
_chemical_formula_moiety 'C38 H48 N2 Ni O2, 1/2(C4 H8 O)'
_chemical_formula_sum 'C40 H52 N2 Ni O2.5'
_chemical_formula_weight 659.55
_chemical_name_systematic
; 
 ? 
;
_space_group_IT_number 148
_symmetry_cell_setting trigonal
_symmetry_space_group_name_Hall '-R 3'
_symmetry_space_group_name_H-M 'R -3 :H'
_atom_sites_solution_hydrogens geom
_atom_sites_solution_primary direct
_atom_sites_solution_secondary difmap
_audit_creation_method SHELXL-97
_cell_angle_alpha 90.00
_cell_angle_beta 90.00
_cell_angle_gamma 120.00
_cell_formula_units_Z 9
_cell_length_a 42.384(1)
_cell_length_b 42.384
_cell_length_c 5.095(1)
_cell_measurement_reflns_used 25073
_cell_measurement_temperature 298(2)
_cell_measurement_theta_max 73.08
_cell_measurement_theta_min 3.61
_cell_volume 7926.4(16)
_computing_cell_refinement Scalepack
_computing_data_collection 'MacScience Xpress'
_computing_data_reduction 'Denzo and Scalepack'
_computing_molecular_graphics maXus
_computing_structure_refinement 'SHELXL-97 (Sheldrick, 1997)'
_computing_structure_solution 'SHELXS-97 (Sheldrick, 1990)'
_diffrn_ambient_temperature 298(2)
_diffrn_measured_fraction_theta_full 0.997
_diffrn_measured_fraction_theta_max 0.979
_diffrn_measurement_device_type 'MacScience DIPLabo'
_diffrn_measurement_method IP
_diffrn_radiation_monochromator graphite
_diffrn_radiation_source 'fine-focus sealed tube'
_diffrn_radiation_type CuK\a
_diffrn_radiation_wavelength 1.54184
_diffrn_reflns_av_R_equivalents 0.043
_diffrn_reflns_av_sigmaI/netI 0.0264
_diffrn_reflns_limit_h_max 52
_diffrn_reflns_limit_h_min -52
_diffrn_reflns_limit_k_max 42
_diffrn_reflns_limit_k_min -43
_diffrn_reflns_limit_l_max 6
_diffrn_reflns_limit_l_min -3
_diffrn_reflns_number 25073
_diffrn_reflns_theta_full 67.48
_diffrn_reflns_theta_max 73.08
_diffrn_reflns_theta_min 3.61
_diffrn_standards_decay_% NONE
_diffrn_standards_interval_count NONE
_diffrn_standards_interval_time NONE
_diffrn_standards_number NONE
_exptl_absorpt_coefficient_mu 1.078
_exptl_absorpt_correction_T_max 0.9412
_exptl_absorpt_correction_T_min 0.8897
_exptl_absorpt_correction_type integration
_exptl_absorpt_process_details 'abscor (MacScience Co. Ltd., 2000)'
_exptl_crystal_colour 'dark green'
_exptl_crystal_density_diffrn 1.244
_exptl_crystal_density_method 'not measured'
_exptl_crystal_description needle
_exptl_crystal_F_000 3186
_exptl_crystal_size_max 0.54
_exptl_crystal_size_mid 0.10
_exptl_crystal_size_min 0.07
_refine_diff_density_max 0.002
_refine_diff_density_min -0.002
_refine_diff_density_rms 0.000
_refine_ls_extinction_method none
_refine_ls_goodness_of_fit_ref 1.039
_refine_ls_hydrogen_treatment constr
_refine_ls_matrix_type full
_refine_ls_number_parameters 199
_refine_ls_number_reflns 3463
_refine_ls_number_restraints 0
_refine_ls_restrained_S_all 1.039
_refine_ls_R_factor_all 0.0665
_refine_ls_R_factor_gt 0.0564
_refine_ls_shift/su_max 0.023
_refine_ls_shift/su_mean 0.001
_refine_ls_structure_factor_coef Fsqd
_refine_ls_weighting_details 'calc w=1/[\s^2^(Fo^2^)+(0.0584P)^2^+0.0007P] where P=(Fo^2^+2Fc^2^)/3'
_refine_ls_weighting_scheme calc
_refine_ls_wR_factor_gt 0.1449
_refine_ls_wR_factor_ref 0.1520
_reflns_number_gt 2876
_reflns_number_total 3463
_reflns_threshold_expression >2sigma(I)
_cod_data_source_file cg201013v_si_001.cif
_cod_data_source_block c8ni
_cod_original_cell_volume 7926.4(18)
_cod_original_sg_symbol_H-M R-3
_cod_original_formula_sum 'C40 H52 N2 Ni O2.50'
_cod_database_code 4501299

loop_
_symmetry_equiv_pos_as_xyz
'x, y, z'
'-y, x-y, z'
'-x+y, -x, z'
'x+2/3, y+1/3, z+1/3'
'-y+2/3, x-y+1/3, z+1/3'
'-x+y+2/3, -x+1/3, z+1/3'
'x+1/3, y+2/3, z+2/3'
'-y+1/3, x-y+2/3, z+2/3'
'-x+y+1/3, -x+2/3, z+2/3'
'-x, -y, -z'
'y, -x+y, -z'
'x-y, x, -z'
'-x+2/3, -y+1/3, -z+1/3'
'y+2/3, -x+y+1/3, -z+1/3'
'x-y+2/3, x+1/3, -z+1/3'
'-x+1/3, -y+2/3, -z+2/3'
'y+1/3, -x+y+2/3, -z+2/3'
'x-y+1/3, x+2/3, -z+2/3'

loop_
_atom_site_label
_atom_site_type_symbol
_atom_site_fract_x
_atom_site_fract_y
_atom_site_fract_z
_atom_site_U_iso_or_equiv
_atom_site_adp_type
_atom_site_occupancy
_atom_site_symmetry_multiplicity
_atom_site_calc_flag
_atom_site_refinement_flags
Ni1 Ni 0.1667 0.3333 0.3333 0.0785(8) Uani 1 2 d S
O1 O 0.15297(5) 0.29966(5) 0.0709(4) 0.0889(9) Uani 1 1 d .
C1 C 0.17164(7) 0.28944(7) -0.0711(5) 0.0808(10) Uani 1 1 d .
C2 C 0.15203(8) 0.26245(8) -0.2665(6) 0.0891(11) Uani 1 1 d .
H1 H 0.1270 0.2528 -0.2817 0.107 Uiso 1 1 calc R
C3 C 0.16903(8) 0.25072(8) -0.4292(6) 0.0908(11) Uani 1 1 d .
H2 H 0.1555 0.2333 -0.5558 0.109 Uiso 1 1 calc R
C4 C 0.20719(8) 0.26429(7) -0.4123(5) 0.0842(10) Uani 1 1 d .
C5 C 0.22479(9) 0.25235(8) -0.5873(6) 0.0930(11) Uani 1 1 d .
H3 H 0.2111 0.2351 -0.7138 0.112 Uiso 1 1 calc R
C6 C 0.26114(10) 0.26538(9) -0.5764(6) 0.0986(11) Uani 1 1 d .
H4 H 0.2723 0.2575 -0.6958 0.118 Uiso 1 1 calc R
C7 C 0.28158(9) 0.29080(9) -0.3838(6) 0.0952(11) Uani 1 1 d .
H5 H 0.3065 0.2997 -0.3730 0.114 Uiso 1 1 calc R
C8 C 0.26509(8) 0.30284(8) -0.2093(6) 0.0885(10) Uani 1 1 d .
H6 H 0.2792 0.3197 -0.0817 0.106 Uiso 1 1 calc R
C9 C 0.22763(7) 0.29049(7) -0.2180(5) 0.0803(10) Uani 1 1 d .
C10 C 0.20918(7) 0.30317(7) -0.0446(5) 0.0790(10) Uani 1 1 d .
C11 C 0.22875(7) 0.32983(7) 0.1515(5) 0.0796(10) Uani 1 1 d .
H7 H 0.2534 0.3375 0.1655 0.096 Uiso 1 1 calc R
N1 N 0.21646(6) 0.34483(6) 0.3133(4) 0.0779(9) Uani 1 1 d .
C12 C 0.24479(7) 0.37294(7) 0.4853(5) 0.0815(10) Uani 1 1 d .
H8 H 0.2649 0.3683 0.5023 0.098 Uiso 1 1 calc R
H9 H 0.2347 0.3714 0.6588 0.098 Uiso 1 1 calc R
C13 C 0.25878(8) 0.41085(7) 0.3768(5) 0.0861(10) Uani 1 1 d .
H10 H 0.2390 0.4161 0.3734 0.103 Uiso 1 1 calc R
H11 H 0.2669 0.4117 0.1976 0.103 Uiso 1 1 calc R
C14 C 0.29002(8) 0.43996(8) 0.5364(6) 0.0918(11) Uani 1 1 d .
H12 H 0.2815 0.4402 0.7125 0.110 Uiso 1 1 calc R
H13 H 0.3091 0.4338 0.5499 0.110 Uiso 1 1 calc R
C15 C 0.30572(10) 0.47760(9) 0.4182(7) 0.1051(12) Uani 1 1 d .
H14 H 0.3125 0.4767 0.2379 0.126 Uiso 1 1 calc R
H15 H 0.2868 0.4841 0.4148 0.126 Uiso 1 1 calc R
C16 C 0.33850(10) 0.50735(9) 0.5595(8) 0.1140(13) Uani 1 1 d .
H16 H 0.3314 0.5098 0.7358 0.137 Uiso 1 1 calc R
H17 H 0.3569 0.5003 0.5740 0.137 Uiso 1 1 calc R
C17 C 0.35479(13) 0.54373(11) 0.4232(10) 0.1454(18) Uani 1 1 d .
H18 H 0.3619 0.5411 0.2471 0.174 Uiso 1 1 calc R
H19 H 0.3362 0.5506 0.4076 0.174 Uiso 1 1 calc R
C18 C 0.38729(18) 0.57394(14) 0.5590(14) 0.202(3) Uani 1 1 d .
H20 H 0.3803 0.5772 0.7338 0.243 Uiso 1 1 calc R
H21 H 0.4060 0.5672 0.5769 0.243 Uiso 1 1 calc R
C19 C 0.4023(3) 0.6084(2) 0.4147(19) 0.317(7) Uani 1 1 d .
H22 H 0.4165 0.6081 0.2693 0.475 Uiso 1 1 calc R
H23 H 0.4174 0.6283 0.5297 0.475 Uiso 1 1 calc R
H24 H 0.3827 0.6116 0.3509 0.475 Uiso 1 1 calc R

loop_
_atom_site_aniso_label
_atom_site_aniso_U_11
_atom_site_aniso_U_22
_atom_site_aniso_U_33
_atom_site_aniso_U_23
_atom_site_aniso_U_13
_atom_site_aniso_U_12
Ni1 0.0745(9) 0.0777(9) 0.0814(9) -0.0034(3) -0.0027(2) 0.0366(5)
O1 0.0775(13) 0.0938(14) 0.0938(14) -0.0131(9) -0.0029(8) 0.0416(10)
C1 0.0824(17) 0.0769(16) 0.0819(16) -0.0008(11) -0.0012(11) 0.0389(13)
C2 0.0821(17) 0.0896(19) 0.0928(18) -0.0095(13) -0.0073(12) 0.0407(14)
C3 0.095(2) 0.0900(19) 0.0873(18) -0.0135(13) -0.0128(13) 0.0460(15)
C4 0.0972(19) 0.0802(17) 0.0808(16) 0.0025(11) 0.0002(12) 0.0486(14)
C5 0.107(2) 0.0934(19) 0.0884(18) -0.0063(13) -0.0038(14) 0.0572(17)
C6 0.116(2) 0.103(2) 0.0930(19) -0.0001(15) 0.0101(16) 0.0667(19)
C7 0.093(2) 0.098(2) 0.101(2) 0.0012(15) 0.0069(14) 0.0531(16)
C8 0.0859(18) 0.0875(18) 0.0933(18) -0.0061(13) -0.0005(13) 0.0441(14)
C9 0.0871(17) 0.0743(16) 0.0806(16) 0.0044(11) 0.0025(11) 0.0412(13)
C10 0.0800(16) 0.0758(16) 0.0807(16) -0.0012(11) -0.0004(11) 0.0385(12)
C11 0.0729(15) 0.0775(16) 0.0867(17) 0.0016(11) -0.0009(11) 0.0363(12)
N1 0.0774(14) 0.0748(14) 0.0788(14) 0.0001(9) -0.0010(9) 0.0360(10)
C12 0.0734(16) 0.0831(17) 0.0852(16) -0.0062(11) -0.0079(11) 0.0369(13)
C13 0.0821(17) 0.0811(17) 0.0857(17) -0.0024(12) -0.0069(12) 0.0337(13)
C14 0.0917(19) 0.0858(19) 0.0907(18) -0.0069(13) -0.0059(13) 0.0391(15)
C15 0.102(2) 0.086(2) 0.112(2) -0.0034(15) -0.0098(17) 0.0360(17)
C16 0.107(2) 0.091(2) 0.123(3) -0.0103(18) -0.0049(19) 0.0339(18)
C17 0.136(3) 0.097(3) 0.158(4) -0.003(2) -0.007(3) 0.024(2)
C18 0.178(5) 0.110(4) 0.228(7) -0.006(4) -0.022(5) 0.004(3)
C19 0.297(11) 0.150(6) 0.309(12) 0.030(7) -0.017(9) -0.034(7)

loop_
_atom_type_symbol
_atom_type_description
_atom_type_scat_dispersion_real
_atom_type_scat_dispersion_imag
_atom_type_scat_source
C C 0.0181 0.0091 'International Tables Vol C Tables 4.2.6.8 and 6.1.1.4'
H H 0.0000 0.0000 'International Tables Vol C Tables 4.2.6.8 and 6.1.1.4'
O O 0.0492 0.0322 'International Tables Vol C Tables 4.2.6.8 and 6.1.1.4'
N N 0.0311 0.0180 'International Tables Vol C Tables 4.2.6.8 and 6.1.1.4'
Ni Ni -3.0029 0.5091 'International Tables Vol C Tables 4.2.6.8 and 6.1.1.4'

loop_
_geom_angle_atom_site_label_1
_geom_angle_atom_site_label_2
_geom_angle_atom_site_label_3
_geom_angle
_geom_angle_site_symmetry_1
_geom_angle_site_symmetry_3
O1 Ni1 O1 180.0 16 .
O1 Ni1 N1 92.24(8) 16 16
O1 Ni1 N1 87.76(8) . 16
O1 Ni1 N1 87.76(8) 16 .
O1 Ni1 N1 92.23(8) . .
N1 Ni1 N1 180.0 16 .
C1 O1 Ni1 131.42(17) . .
O1 C1 C10 124.3(2) . .
O1 C1 C2 116.7(2) . .
C10 C1 C2 119.0(2) . .
C3 C2 C1 121.4(3) . .
C3 C2 H1 119.3 . .
C1 C2 H1 119.3 . .
C2 C3 C4 121.6(3) . .
C2 C3 H2 119.2 . .
C4 C3 H2 119.2 . .
C5 C4 C9 119.9(3) . .
C5 C4 C3 121.0(3) . .
C9 C4 C3 119.1(3) . .
C6 C5 C4 121.8(3) . .
C6 C5 H3 119.1 . .
C4 C5 H3 119.1 . .
C5 C6 C7 119.1(3) . .
C5 C6 H4 120.5 . .
C7 C6 H4 120.5 . .
C8 C7 C6 120.4(3) . .
C8 C7 H5 119.8 . .
C6 C7 H5 119.8 . .
C7 C8 C9 122.1(3) . .
C7 C8 H6 119.0 . .
C9 C8 H6 119.0 . .
C8 C9 C4 116.7(2) . .
C8 C9 C10 124.2(2) . .
C4 C9 C10 119.1(2) . .
C1 C10 C11 119.2(2) . .
C1 C10 C9 119.9(2) . .
C11 C10 C9 120.9(2) . .
N1 C11 C10 128.1(2) . .
N1 C11 H7 116.0 . .
C10 C11 H7 116.0 . .
C11 N1 C12 114.0(2) . .
C11 N1 Ni1 124.72(18) . .
C12 N1 Ni1 121.28(17) . .
N1 C12 C13 111.5(2) . .
N1 C12 H8 109.3 . .
C13 C12 H8 109.3 . .
N1 C12 H9 109.3 . .
C13 C12 H9 109.3 . .
H8 C12 H9 108.0 . .
C12 C13 C14 112.8(2) . .
C12 C13 H10 109.0 . .
C14 C13 H10 109.0 . .
C12 C13 H11 109.0 . .
C14 C13 H11 109.0 . .
H10 C13 H11 107.8 . .
C15 C14 C13 112.9(3) . .
C15 C14 H12 109.0 . .
C13 C14 H12 109.0 . .
C15 C14 H13 109.0 . .
C13 C14 H13 109.0 . .
H12 C14 H13 107.8 . .
C16 C15 C14 115.2(3) . .
C16 C15 H14 108.5 . .
C14 C15 H14 108.5 . .
C16 C15 H15 108.5 . .
C14 C15 H15 108.5 . .
H14 C15 H15 107.5 . .
C17 C16 C15 113.2(3) . .
C17 C16 H16 108.9 . .
C15 C16 H16 108.9 . .
C17 C16 H17 108.9 . .
C15 C16 H17 108.9 . .
H16 C16 H17 107.8 . .
C18 C17 C16 114.6(4) . .
C18 C17 H18 108.6 . .
C16 C17 H18 108.6 . .
C18 C17 H19 108.6 . .
C16 C17 H19 108.6 . .
H18 C17 H19 107.6 . .
C19 C18 C17 112.0(6) . .
C19 C18 H20 109.2 . .
C17 C18 H20 109.2 . .
C19 C18 H21 109.2 . .
C17 C18 H21 109.2 . .
H20 C18 H21 107.9 . .
C18 C19 H22 109.5 . .
C18 C19 H23 109.5 . .
H22 C19 H23 109.5 . .
C18 C19 H24 109.5 . .
H22 C19 H24 109.5 . .
H23 C19 H24 109.5 . .

loop_
_geom_bond_atom_site_label_1
_geom_bond_atom_site_label_2
_geom_bond_distance
_geom_bond_site_symmetry_2
Ni1 O1 1.8256(18) 16
Ni1 O1 1.8257(18) .
Ni1 N1 1.916(2) 16
Ni1 N1 1.917(2) .
O1 C1 1.296(3) .
C1 C10 1.401(4) .
C1 C2 1.428(4) .
C2 C3 1.346(4) .
C2 H1 0.9300 .
C3 C4 1.423(4) .
C3 H2 0.9300 .
C4 C5 1.409(4) .
C4 C9 1.415(4) .
C5 C6 1.353(5) .
C5 H3 0.9300 .
C6 C7 1.393(4) .
C6 H4 0.9300 .
C7 C8 1.377(4) .
C7 H5 0.9300 .
C8 C9 1.402(4) .
C8 H6 0.9300 .
C9 C10 1.450(4) .
C10 C11 1.423(4) .
C11 N1 1.299(3) .
C11 H7 0.9300 .
N1 C12 1.483(3) .
C12 C13 1.512(4) .
C12 H8 0.9700 .
C12 H9 0.9700 .
C13 C14 1.518(4) .
C13 H10 0.9700 .
C13 H11 0.9700 .
C14 C15 1.513(4) .
C14 H12 0.9700 .
C14 H13 0.9700 .
C15 C16 1.512(5) .
C15 H14 0.9700 .
C15 H15 0.9700 .
C16 C17 1.507(5) .
C16 H16 0.9700 .
C16 H17 0.9700 .
C17 C18 1.501(7) .
C17 H18 0.9700 .
C17 H19 0.9700 .
C18 C19 1.468(9) .
C18 H20 0.9700 .
C18 H21 0.9700 .
C19 H22 0.9600 .
C19 H23 0.9600 .
C19 H24 0.9600 .

loop_
_geom_torsion_atom_site_label_1
_geom_torsion_atom_site_label_2
_geom_torsion_atom_site_label_3
_geom_torsion_atom_site_label_4
_geom_torsion
_geom_torsion_site_symmetry_1
N1 Ni1 O1 C1 178.6(2) 16
N1 Ni1 O1 C1 -1.4(2) .
Ni1 O1 C1 C10 1.2(4) .
Ni1 O1 C1 C2 -178.65(19) .
O1 C1 C2 C3 178.1(3) .
C10 C1 C2 C3 -1.7(4) .
C1 C2 C3 C4 0.8(5) .
C2 C3 C4 C5 -178.7(3) .
C2 C3 C4 C9 0.6(4) .
C9 C4 C5 C6 -0.2(4) .
C3 C4 C5 C6 179.0(3) .
C4 C5 C6 C7 1.2(5) .
C5 C6 C7 C8 -0.9(5) .
C6 C7 C8 C9 -0.4(5) .
C7 C8 C9 C4 1.3(4) .
C7 C8 C9 C10 -177.9(3) .
C5 C4 C9 C8 -1.0(4) .
C3 C4 C9 C8 179.8(3) .
C5 C4 C9 C10 178.3(2) .
C3 C4 C9 C10 -1.0(4) .
O1 C1 C10 C11 0.7(4) .
C2 C1 C10 C11 -179.4(2) .
O1 C1 C10 C9 -178.5(2) .
C2 C1 C10 C9 1.3(4) .
C8 C9 C10 C1 179.2(3) .
C4 C9 C10 C1 0.0(4) .
C8 C9 C10 C11 0.0(4) .
C4 C9 C10 C11 -179.2(2) .
C1 C10 C11 N1 -2.2(4) .
C9 C10 C11 N1 177.1(2) .
C10 C11 N1 C12 -177.5(2) .
C10 C11 N1 Ni1 1.7(4) .
O1 Ni1 N1 C11 -180.0(2) 16
O1 Ni1 N1 C11 0.0(2) .
O1 Ni1 N1 C12 -0.91(19) 16
O1 Ni1 N1 C12 179.09(19) .
C11 N1 C12 C13 96.7(3) .
Ni1 N1 C12 C13 -82.5(3) .
N1 C12 C13 C14 -175.2(2) .
C12 C13 C14 C15 176.2(3) .
C13 C14 C15 C16 -176.3(3) .
C14 C15 C16 C17 175.8(4) .
C15 C16 C17 C18 179.7(5) .
C16 C17 C18 C19 179.0(7) .

loop_
_platon_squeeze_void_nr
_platon_squeeze_void_average_x
_platon_squeeze_void_average_y
_platon_squeeze_void_average_z
_platon_squeeze_void_volume
_platon_squeeze_void_count_electrons
_platon_squeeze_void_content
1 0.000 0.000 -0.011 207 22 ' '
2 0.333 0.667 0.844 207 22 ' '
3 0.667 0.333 0.511 207 22 ' '
